data_2227437
loop_
_publ_author_name
'Liu, Jia-Lu'
'Li, Hua-Qiong'
'Zhao, Guo-Liang'

_publ_section_title
;
 Tetrakis[\m-2-(3,4-dimethoxyphenyl)acetato]-\k^4^<i>O</i>:<i>O</i>';\k^3^<i>O</i>,<i>O</i>':<i>O</i>;\k^3^<i>O</i>:<i>O</i>,<i>O</i>'-bis{[2-(3,4-dimethoxyphenyl)acetato-\k^2^<i>O</i>,<i>O</i>'](1,10-phenanthroline-\k^2^<i>N</i>,<i>N</i>')samarium(III)}
;
_journal_coeditor_code FK2022
_journal_issue 11
_journal_name_full 'Acta Crystallographica Section E'
_journal_page_first m1377
_journal_page_last m1378
_journal_paper_doi 10.1107/S1600536810037153
_journal_volume 66
_journal_year 2010
_chemical_formula_iupac '[Sm2 (C10 H11 O4)6 (C12 H8 N2)2]'
_chemical_formula_moiety 'C84 H82 N4 O24 Sm2'
_chemical_formula_sum 'C84 H82 N4 O24 Sm2'
_chemical_formula_weight 1832.26
_chemical_name_systematic
;
Tetrakis[\m-2-(3,4-dimethoxyphenyl)acetato]-\k^4^<i>O</i>:<i>O</i>';
\k^3^<i>O</i>,<i>O</i>':<i>O</i>;\k^3^<i>O</i>:<i>O</i>,<i>O</i>'-
bis{[2-(3,4-dimethoxyphenyl)acetato-\k^2^<i>O</i>,<i>O</i>'](1,10-
phenanthroline-\k^2^<i>N</i>,<i>N</i>')samarium(III)}
;
_space_group_IT_number 2
_symmetry_cell_setting triclinic
_symmetry_space_group_name_Hall '-P 1'
_symmetry_space_group_name_H-M 'P -1'
_atom_sites_solution_hydrogens geom
_atom_sites_solution_primary direct
_atom_sites_solution_secondary difmap
_audit_creation_method SHELXL-97
_cell_angle_alpha 90.6410(10)
_cell_angle_beta 103.4920(10)
_cell_angle_gamma 116.6480(10)
_cell_formula_units_Z 1
_cell_length_a 12.36960(10)
_cell_length_b 12.43440(10)
_cell_length_c 14.74670(10)
_cell_measurement_reflns_used 9931
_cell_measurement_temperature 296(2)
_cell_measurement_theta_max 27.57
_cell_measurement_theta_min 1.43
_cell_volume 1953.71(3)
_computing_cell_refinement '<i>SAINT</i> (Bruker, 2009)'
_computing_data_collection '<i>APEX2</i> (Bruker, 2009)'
_computing_data_reduction '<i>SAINT</i> (Bruker, 2009)'
_computing_molecular_graphics '<i>SHELXL97</i> (Sheldrick, 2008)'
_computing_publication_material '<i>SHELXL97</i> (Sheldrick, 2008)'
_computing_structure_refinement '<i>SHELXL97</i> (Sheldrick, 2008)'
_computing_structure_solution '<i>SHELXS97</i> (Sheldrick, 2008)'
_diffrn_ambient_temperature 296(2)
_diffrn_measured_fraction_theta_full 0.986
_diffrn_measured_fraction_theta_max 0.986
_diffrn_measurement_device_type 'Bruker APEXII area-detector'
_diffrn_measurement_method '\w scans'
_diffrn_radiation_monochromator graphite
_diffrn_radiation_source 'fine-focus sealed tube'
_diffrn_radiation_type MoK\a
_diffrn_radiation_wavelength 0.71073
_diffrn_reflns_av_R_equivalents 0.0322
_diffrn_reflns_av_sigmaI/netI 0.0366
_diffrn_reflns_limit_h_max 16
_diffrn_reflns_limit_h_min -16
_diffrn_reflns_limit_k_max 16
_diffrn_reflns_limit_k_min -15
_diffrn_reflns_limit_l_max 18
_diffrn_reflns_limit_l_min -19
_diffrn_reflns_number 30687
_diffrn_reflns_theta_full 27.57
_diffrn_reflns_theta_max 27.57
_diffrn_reflns_theta_min 1.43
_diffrn_standards_decay_% 0
_exptl_absorpt_coefficient_mu 1.570
_exptl_absorpt_correction_T_max .874
_exptl_absorpt_correction_T_min .757
_exptl_absorpt_correction_type multi-scan
_exptl_absorpt_process_details '(SADABS; Bruker, 2009'
_exptl_crystal_colour colourless
_exptl_crystal_density_diffrn 1.557
_exptl_crystal_density_method 'not measured'
_exptl_crystal_description block
_exptl_crystal_F_000 930
_exptl_crystal_size_max .353
_exptl_crystal_size_mid .148
_exptl_crystal_size_min .086
_refine_diff_density_max 0.801
_refine_diff_density_min -0.489
_refine_ls_extinction_method none
_refine_ls_goodness_of_fit_ref 0.759
_refine_ls_hydrogen_treatment constr
_refine_ls_matrix_type full
_refine_ls_number_parameters 514
_refine_ls_number_reflns 9023
_refine_ls_number_restraints 0
_refine_ls_restrained_S_all 0.759
_refine_ls_R_factor_all 0.0393
_refine_ls_R_factor_gt 0.0306
_refine_ls_shift/su_max 0.001
_refine_ls_shift/su_mean 0.000
_refine_ls_structure_factor_coef Fsqd
_refine_ls_weighting_details 'calc w=1/[\s^2^(Fo^2^)+(0.1000P)^2^+0.0000P] where P=(Fo^2^+2Fc^2^)/3'
_refine_ls_weighting_scheme calc
_refine_ls_wR_factor_gt 0.0915
_refine_ls_wR_factor_ref 0.1020
_reflns_number_gt 7540
_reflns_number_total 9023
_reflns_threshold_expression I>2sigma(I)
_cod_data_source_file fk2022.cif
_cod_data_source_block I
_cod_original_sg_symbol_Hall '-p 1'
_cod_database_code 2227437
_cod_database_fobs_code 2227437

loop_
_symmetry_equiv_pos_as_xyz
'x, y, z'
'-x, -y, -z'

loop_
_atom_site_type_symbol
_atom_site_label
_atom_site_fract_x
_atom_site_fract_y
_atom_site_fract_z
_atom_site_U_iso_or_equiv
_atom_site_adp_type
_atom_site_calc_flag
_atom_site_refinement_flags
_atom_site_occupancy
_atom_site_disorder_assembly
_atom_site_disorder_group
Sm Sm1 -0.181987(12) 0.388581(13) 0.966794(9) 0.03674(7) Uani d . 1 . .
N N1 -0.3981(3) 0.3465(3) 0.9898(2) 0.0492(6) Uani d . 1 . .
O O1 -0.2349(3) -0.0181(3) 1.4333(2) 0.0785(9) Uani d . 1 . .
C C1 -0.3117(6) -0.0058(5) 1.4856(3) 0.0959(16) Uani d . 1 . .
H H1A -0.2851 -0.0180 1.5495 0.144 Uiso calc R 1 . .
H H1B -0.3974 -0.0651 1.4584 0.144 Uiso calc R 1 . .
H H1C -0.3049 0.0742 1.4846 0.144 Uiso calc R 1 . .
N N2 -0.3687(2) 0.3332(2) 0.81292(19) 0.0438(6) Uani d . 1 . .
C C2 -0.2610(4) -0.0030(3) 1.3402(3) 0.0565(9) Uani d . 1 . .
O O2 -0.1033(3) -0.0586(3) 1.3409(2) 0.0763(8) Uani d . 1 . .
O O3 -0.2346(2) 0.24081(19) 1.08276(15) 0.0456(5) Uani d . 1 . .
C C3 -0.3491(4) 0.0293(4) 1.2953(3) 0.0646(10) Uani d . 1 . .
H H3A -0.3960 0.0460 1.3289 0.078 Uiso calc R 1 . .
O O4 -0.2685(3) 0.1685(2) 0.93737(15) 0.0560(6) Uani d . 1 . .
C C4 -0.3697(4) 0.0374(4) 1.1995(3) 0.0603(9) Uani d . 1 . .
H H4A -0.4309 0.0585 1.1693 0.072 Uiso calc R 1 . .
O O5 -0.3659(2) 0.9419(2) 0.69521(16) 0.0506(6) Uani d . 1 . .
C C5 -0.3001(3) 0.0143(3) 1.1488(2) 0.0496(8) Uani d . 1 . .
O O6 -0.3882(3) 0.7370(2) 0.63142(19) 0.0662(8) Uani d . 1 . .
C C6 -0.2089(3) -0.0154(3) 1.1954(2) 0.0513(8) Uani d . 1 . .
H H6A -0.1600 -0.0293 1.1622 0.062 Uiso calc R 1 . .
O O7 -0.01393(19) 0.6002(2) 0.95385(15) 0.0430(5) Uani d . 1 . .
C C7 -0.1884(3) -0.0251(3) 1.2902(3) 0.0537(8) Uani d . 1 . .
O O8 -0.20791(19) 0.5702(2) 0.91159(16) 0.0454(5) Uani d . 1 . .
C C8 -0.0163(4) -0.0667(5) 1.2970(4) 0.0873(15) Uani d . 1 . .
H H8A 0.0377 -0.0907 1.3399 0.131 Uiso calc R 1 . .
H H8B 0.0332 0.0109 1.2795 0.131 Uiso calc R 1 . .
H H8C -0.0609 -0.1259 1.2418 0.131 Uiso calc R 1 . .
C C9 -0.3203(4) 0.0245(3) 1.0452(3) 0.0583(9) Uani d . 1 . .
H H9A -0.4096 -0.0193 1.0148 0.070 Uiso calc R 1 . .
H H9B -0.2801 -0.0149 1.0191 0.070 Uiso calc R 1 . .
O O9 0.1593(3) 0.3222(3) 1.5044(2) 0.0808(9) Uani d . 1 . .
C C10 -0.2708(3) 0.1535(3) 1.0213(2) 0.0416(7) Uani d . 1 . .
O O10 0.2503(4) 0.5480(3) 1.5625(3) 0.0970(12) Uani d . 1 . .
O O11 -0.1156(2) 0.5174(2) 1.11307(15) 0.0463(5) Uani d . 1 . .
C C11 0.1067(6) 0.1954(5) 1.4761(4) 0.0946(17) Uani d . 1 . .
H H11A 0.1456 0.1608 1.5224 0.142 Uiso calc R 1 . .
H H11B 0.1207 0.1821 1.4166 0.142 Uiso calc R 1 . .
H H11C 0.0181 0.1576 1.4702 0.142 Uiso calc R 1 . .
C C12 0.1146(4) 0.3845(4) 1.4466(3) 0.0630(10) Uani d . 1 . .
C C13 0.0240(4) 0.3342(4) 1.3610(3) 0.0657(10) Uani d . 1 . .
H H13A -0.0094 0.2519 1.3405 0.079 Uiso calc R 1 . .
C C14 -0.0176(4) 0.4051(4) 1.3056(3) 0.0633(10) Uani d . 1 . .
H H14A -0.0782 0.3702 1.2485 0.076 Uiso calc R 1 . .
C C15 0.0310(3) 0.5265(3) 1.3353(2) 0.0483(7) Uani d . 1 . .
C C16 0.1196(4) 0.5780(4) 1.4207(3) 0.0595(9) Uani d . 1 . .
H H16A 0.1510 0.6599 1.4414 0.071 Uiso calc R 1 . .
C C17 0.1624(4) 0.5066(4) 1.4765(3) 0.0631(10) Uani d . 1 . .
C C18 0.2931(6) 0.6660(5) 1.6030(4) 0.108(2) Uani d . 1 . .
H H18A 0.3537 0.6822 1.6622 0.161 Uiso calc R 1 . .
H H18B 0.2238 0.6758 1.6128 0.161 Uiso calc R 1 . .
H H18C 0.3314 0.7218 1.5618 0.161 Uiso calc R 1 . .
C C19 -0.0160(4) 0.6028(4) 1.2739(2) 0.0564(9) Uani d . 1 . .
H H19A -0.1011 0.5814 1.2755 0.068 Uiso calc R 1 . .
H H19B 0.0364 0.6881 1.2984 0.068 Uiso calc R 1 . .
C C20 -0.0131(3) 0.5816(3) 1.1727(2) 0.0437(7) Uani d . 1 . .
C C21 -0.3324(4) 1.0664(3) 0.7158(3) 0.0589(9) Uani d . 1 . .
H H21A -0.3903 1.0856 0.6724 0.088 Uiso calc R 1 . .
H H21B -0.2490 1.1157 0.7099 0.088 Uiso calc R 1 . .
H H21C -0.3351 1.0822 0.7788 0.088 Uiso calc R 1 . .
C C22 -0.2914(3) 0.9014(3) 0.7514(2) 0.0414(6) Uani d . 1 . .
C C23 -0.2108(3) 0.9586(3) 0.8370(2) 0.0523(8) Uani d . 1 . .
H H23A -0.2061 1.0299 0.8624 0.063 Uiso calc R 1 . .
C C24 -0.1356(4) 0.9118(3) 0.8867(3) 0.0580(9) Uani d . 1 . .
H H24A -0.0827 0.9513 0.9458 0.070 Uiso calc R 1 . .
C C25 -0.1372(3) 0.8079(3) 0.8506(2) 0.0461(7) Uani d . 1 . .
C C26 -0.2253(3) 0.7462(3) 0.7652(2) 0.0430(7) Uani d . 1 . .
H H26A -0.2328 0.6729 0.7412 0.052 Uiso calc R 1 . .
C C27 -0.3006(3) 0.7910(3) 0.7161(2) 0.0404(6) Uani d . 1 . .
C C28 -0.4229(5) 0.6147(4) 0.6042(3) 0.0784(14) Uani d . 1 . .
H H28A -0.4842 0.5867 0.5443 0.118 Uiso calc R 1 . .
H H28B -0.4579 0.5666 0.6503 0.118 Uiso calc R 1 . .
H H28C -0.3502 0.6075 0.5996 0.118 Uiso calc R 1 . .
C C29 -0.0443(3) 0.7655(3) 0.8985(3) 0.0548(9) Uani d . 1 . .
H H29A 0.0074 0.8200 0.9563 0.066 Uiso calc R 1 . .
H H29B 0.0104 0.7743 0.8584 0.066 Uiso calc R 1 . .
C C30 -0.0952(3) 0.6370(3) 0.9225(2) 0.0368(6) Uani d . 1 . .
C C31 -0.4152(4) 0.3464(4) 1.0747(3) 0.0639(10) Uani d . 1 . .
H H31A -0.3528 0.3489 1.1255 0.077 Uiso calc R 1 . .
C C32 -0.5237(4) 0.3425(4) 1.0913(4) 0.0748(13) Uani d . 1 . .
H H32A -0.5339 0.3406 1.1519 0.090 Uiso calc R 1 . .
C C33 -0.6140(4) 0.3416(4) 1.0176(4) 0.0772(14) Uani d . 1 . .
H H33A -0.6856 0.3409 1.0279 0.093 Uiso calc R 1 . .
C C34 -0.5995(3) 0.3415(3) 0.9269(3) 0.0621(10) Uani d . 1 . .
C C35 -0.6890(3) 0.3424(4) 0.8447(4) 0.0786(15) Uani d . 1 . .
H H35A -0.7598 0.3461 0.8525 0.094 Uiso calc R 1 . .
C C36 -0.6745(4) 0.3382(4) 0.7580(4) 0.0728(13) Uani d . 1 . .
H H36A -0.7339 0.3402 0.7070 0.087 Uiso calc R 1 . .
C C37 -0.5682(3) 0.3307(3) 0.7439(3) 0.0567(10) Uani d . 1 . .
C C38 -0.5517(4) 0.3200(3) 0.6545(3) 0.0631(10) Uani d . 1 . .
H H38A -0.6130 0.3136 0.6013 0.076 Uiso calc R 1 . .
C C39 -0.4458(4) 0.3189(3) 0.6458(3) 0.0611(9) Uani d . 1 . .
H H39A -0.4329 0.3131 0.5867 0.073 Uiso calc R 1 . .
C C40 -0.3554(3) 0.3268(3) 0.7272(2) 0.0513(8) Uani d . 1 . .
H H40A -0.2822 0.3275 0.7202 0.062 Uiso calc R 1 . .
C C41 -0.4741(3) 0.3349(3) 0.8221(3) 0.0447(7) Uani d . 1 . .
C C42 -0.4901(3) 0.3408(3) 0.9152(3) 0.0484(8) Uani d . 1 . .
O O12 0.0936(2) 0.6289(2) 1.15752(15) 0.0510(5) Uani d . 1 . .

loop_
_atom_site_aniso_label
_atom_site_aniso_U_11
_atom_site_aniso_U_22
_atom_site_aniso_U_33
_atom_site_aniso_U_12
_atom_site_aniso_U_13
_atom_site_aniso_U_23
Sm1 0.03906(10) 0.05158(12) 0.03811(10) 0.03329(8) 0.01703(7) 0.01837(7)
N1 0.0488(15) 0.0539(16) 0.0651(17) 0.0325(12) 0.0322(13) 0.0199(13)
O1 0.090(2) 0.111(3) 0.0478(15) 0.0536(19) 0.0266(14) 0.0320(15)
C1 0.131(5) 0.122(4) 0.058(3) 0.069(4) 0.045(3) 0.027(3)
N2 0.0387(13) 0.0473(14) 0.0554(15) 0.0284(11) 0.0124(11) 0.0135(12)
C2 0.061(2) 0.059(2) 0.0487(19) 0.0244(17) 0.0201(16) 0.0199(16)
O2 0.0709(18) 0.102(2) 0.0763(19) 0.0536(17) 0.0251(15) 0.0396(16)
O3 0.0597(13) 0.0469(12) 0.0419(11) 0.0310(10) 0.0213(10) 0.0136(9)
C3 0.074(2) 0.080(3) 0.059(2) 0.045(2) 0.0318(19) 0.0208(19)
O4 0.0879(18) 0.0600(14) 0.0364(11) 0.0461(13) 0.0202(11) 0.0164(10)
C4 0.068(2) 0.075(2) 0.053(2) 0.045(2) 0.0181(17) 0.0225(18)
O5 0.0597(14) 0.0521(13) 0.0489(12) 0.0389(11) 0.0031(10) 0.0108(10)
C5 0.0547(18) 0.0403(17) 0.0520(18) 0.0197(14) 0.0154(15) 0.0166(14)
O6 0.0804(18) 0.0497(14) 0.0550(15) 0.0353(13) -0.0162(13) -0.0021(11)
C6 0.0575(19) 0.0453(18) 0.0577(19) 0.0243(15) 0.0254(16) 0.0179(15)
O7 0.0450(11) 0.0622(13) 0.0460(11) 0.0416(10) 0.0191(9) 0.0239(10)
C7 0.0521(19) 0.053(2) 0.058(2) 0.0245(15) 0.0172(16) 0.0228(16)
O8 0.0412(11) 0.0519(12) 0.0590(13) 0.0337(10) 0.0155(10) 0.0204(10)
C8 0.063(3) 0.091(3) 0.121(4) 0.047(3) 0.024(3) 0.032(3)
C9 0.080(3) 0.054(2) 0.0434(18) 0.0308(19) 0.0204(17) 0.0118(15)
O9 0.096(2) 0.082(2) 0.0684(18) 0.0536(18) 0.0025(16) 0.0195(15)
C10 0.0421(15) 0.0515(18) 0.0416(16) 0.0304(14) 0.0113(12) 0.0132(13)
O10 0.097(3) 0.092(2) 0.086(2) 0.047(2) -0.010(2) -0.0098(19)
O11 0.0458(12) 0.0621(14) 0.0460(12) 0.0346(11) 0.0188(10) 0.0139(10)
C11 0.111(4) 0.081(3) 0.090(4) 0.050(3) 0.012(3) 0.033(3)
C12 0.067(2) 0.076(3) 0.054(2) 0.040(2) 0.0149(17) 0.0184(18)
C13 0.080(3) 0.063(2) 0.053(2) 0.035(2) 0.0121(18) 0.0099(17)
C14 0.074(2) 0.072(3) 0.0454(18) 0.038(2) 0.0099(17) 0.0114(17)
C15 0.0489(17) 0.064(2) 0.0435(16) 0.0315(16) 0.0216(14) 0.0143(14)
C16 0.057(2) 0.063(2) 0.059(2) 0.0290(17) 0.0156(17) 0.0093(17)
C17 0.058(2) 0.082(3) 0.054(2) 0.039(2) 0.0096(17) 0.0145(19)
C18 0.095(4) 0.114(5) 0.085(4) 0.043(3) -0.012(3) -0.037(3)
C19 0.067(2) 0.075(2) 0.0487(18) 0.0458(19) 0.0264(16) 0.0152(16)
C20 0.0490(17) 0.0607(19) 0.0416(16) 0.0387(15) 0.0196(13) 0.0193(14)
C21 0.077(2) 0.061(2) 0.058(2) 0.051(2) 0.0119(18) 0.0148(16)
C22 0.0420(15) 0.0451(16) 0.0468(16) 0.0279(13) 0.0129(13) 0.0136(13)
C23 0.065(2) 0.0527(19) 0.0485(17) 0.0414(17) 0.0032(15) 0.0003(14)
C24 0.066(2) 0.057(2) 0.0491(19) 0.0392(18) -0.0101(16) -0.0028(15)
C25 0.0429(16) 0.0466(17) 0.0570(18) 0.0287(14) 0.0105(14) 0.0176(14)
C26 0.0544(17) 0.0399(16) 0.0445(16) 0.0301(14) 0.0132(13) 0.0101(12)
C27 0.0438(15) 0.0379(15) 0.0408(15) 0.0217(12) 0.0079(12) 0.0091(12)
C28 0.091(3) 0.051(2) 0.072(3) 0.032(2) -0.012(2) -0.0083(19)
C29 0.0419(17) 0.051(2) 0.074(2) 0.0295(15) 0.0028(16) 0.0179(18)
C30 0.0440(15) 0.0483(16) 0.0352(14) 0.0344(13) 0.0134(12) 0.0139(12)
C31 0.063(2) 0.071(3) 0.077(3) 0.037(2) 0.042(2) 0.021(2)
C32 0.080(3) 0.065(2) 0.102(3) 0.033(2) 0.064(3) 0.017(2)
C33 0.051(2) 0.057(2) 0.139(4) 0.0272(18) 0.049(3) 0.002(2)
C34 0.0412(17) 0.0409(18) 0.111(3) 0.0208(14) 0.0294(19) 0.0022(19)
C35 0.0306(17) 0.059(2) 0.148(5) 0.0268(16) 0.014(2) 0.003(3)
C36 0.0404(19) 0.058(2) 0.112(4) 0.0266(17) -0.001(2) 0.001(2)
C37 0.0363(16) 0.0342(16) 0.092(3) 0.0176(13) 0.0016(17) 0.0106(16)
C38 0.055(2) 0.053(2) 0.069(2) 0.0244(17) -0.0029(18) 0.0116(18)
C39 0.067(2) 0.060(2) 0.057(2) 0.0346(19) 0.0060(17) 0.0135(17)
C40 0.0532(19) 0.0536(19) 0.0545(19) 0.0321(16) 0.0118(15) 0.0157(15)
C41 0.0350(14) 0.0347(15) 0.067(2) 0.0198(12) 0.0107(14) 0.0103(14)
C42 0.0343(14) 0.0346(15) 0.086(2) 0.0215(12) 0.0210(15) 0.0099(15)
O12 0.0462(12) 0.0756(15) 0.0424(11) 0.0352(11) 0.0174(9) 0.0122(11)

loop_
_atom_type_symbol
_atom_type_description
_atom_type_scat_dispersion_real
_atom_type_scat_dispersion_imag
_atom_type_scat_source
C C 0.0033 0.0016 'International Tables Vol C Tables 4.2.6.8 and 6.1.1.4'
H H 0.0000 0.0000 'International Tables Vol C Tables 4.2.6.8 and 6.1.1.4'
N N 0.0061 0.0033 'International Tables Vol C Tables 4.2.6.8 and 6.1.1.4'
O O 0.0106 0.0060 'International Tables Vol C Tables 4.2.6.8 and 6.1.1.4'
Sm Sm -0.1638 3.4418 'International Tables Vol C Tables 4.2.6.8 and 6.1.1.4'

loop_
_geom_angle_atom_site_label_1
_geom_angle_atom_site_label_2
_geom_angle_atom_site_label_3
_geom_angle_site_symmetry_1
_geom_angle_site_symmetry_3
_geom_angle
_geom_angle_publ_flag
O7 Sm1 O12 2_567 2_567 75.89(7) ?
O7 Sm1 O11 2_567 . 75.04(7) ?
O12 Sm1 O11 2_567 . 137.69(8) ?
O7 Sm1 O4 2_567 . 88.68(8) ?
O12 Sm1 O4 2_567 . 79.61(8) ?
O11 Sm1 O4 . . 129.32(7) ?
O7 Sm1 O3 2_567 . 75.96(7) ?
O12 Sm1 O3 2_567 . 124.10(8) ?
O11 Sm1 O3 . . 76.85(7) ?
O4 Sm1 O3 . . 52.55(7) ?
O7 Sm1 O8 2_567 . 123.58(7) ?
O12 Sm1 O8 2_567 . 93.53(8) ?
O11 Sm1 O8 . . 77.97(7) ?
O4 Sm1 O8 . . 144.58(8) ?
O3 Sm1 O8 . . 142.00(7) ?
O7 Sm1 O7 2_567 . 73.80(7) ?
O12 Sm1 O7 2_567 . 71.45(8) ?
O11 Sm1 O7 . . 71.33(7) ?
O4 Sm1 O7 . . 148.95(8) ?
O3 Sm1 O7 . . 140.55(7) ?
O8 Sm1 O7 . . 50.76(6) ?
O7 Sm1 N1 2_567 . 142.48(8) ?
O12 Sm1 N1 2_567 . 138.87(9) ?
O11 Sm1 N1 . . 79.86(8) ?
O4 Sm1 N1 . . 86.07(9) ?
O3 Sm1 N1 . . 71.45(8) ?
O8 Sm1 N1 . . 76.46(8) ?
O7 Sm1 N1 . . 123.34(8) ?
O7 Sm1 N2 2_567 . 151.34(8) ?
O12 Sm1 N2 2_567 . 76.66(8) ?
O11 Sm1 N2 . . 132.54(8) ?
O4 Sm1 N2 . . 78.41(8) ?
O3 Sm1 N2 . . 113.77(8) ?
O8 Sm1 N2 . . 66.22(7) ?
O7 Sm1 N2 . . 104.89(7) ?
N1 Sm1 N2 . . 62.70(9) ?
O7 Sm1 C10 2_567 . 81.44(8) ?
O12 Sm1 C10 2_567 . 102.32(9) ?
O11 Sm1 C10 . . 102.99(9) ?
O4 Sm1 C10 . . 26.38(8) ?
O3 Sm1 C10 . . 26.17(8) ?
O8 Sm1 C10 . . 153.37(8) ?
O7 Sm1 C10 . . 155.23(8) ?
N1 Sm1 C10 . . 77.54(9) ?
N2 Sm1 C10 . . 96.56(9) ?
O7 Sm1 C30 2_567 . 99.31(8) ?
O12 Sm1 C30 2_567 . 81.97(8) ?
O11 Sm1 C30 . . 73.21(8) ?
O4 Sm1 C30 . . 157.47(8) ?
O3 Sm1 C30 . . 149.86(8) ?
O8 Sm1 C30 . . 24.81(7) ?
O7 Sm1 C30 . . 25.95(7) ?
N1 Sm1 C30 . . 99.58(8) ?
N2 Sm1 C30 . . 84.83(8) ?
C10 Sm1 C30 . . 175.68(8) ?
O7 Sm1 Sm1 2_567 2_567 38.56(5) ?
O12 Sm1 Sm1 2_567 2_567 69.33(5) ?
O11 Sm1 Sm1 . 2_567 68.72(5) ?
O4 Sm1 Sm1 . 2_567 122.84(7) ?
O3 Sm1 Sm1 . 2_567 110.82(5) ?
O8 Sm1 Sm1 . 2_567 85.51(5) ?
O7 Sm1 Sm1 . 2_567 35.24(4) ?
N1 Sm1 Sm1 . 2_567 146.45(7) ?
N2 Sm1 Sm1 . 2_567 133.95(6) ?
C10 Sm1 Sm1 . 2_567 119.99(6) ?
C30 Sm1 Sm1 . 2_567 60.89(6) ?
C31 N1 C42 . . 118.9(3) ?
C31 N1 Sm1 . . 120.7(3) ?
C42 N1 Sm1 . . 119.8(2) ?
C2 O1 C1 . . 116.7(4) ?
O1 C1 H1A . . 109.5 ?
O1 C1 H1B . . 109.5 ?
H1A C1 H1B . . 109.5 ?
O1 C1 H1C . . 109.5 ?
H1A C1 H1C . . 109.5 ?
H1B C1 H1C . . 109.5 ?
C40 N2 C41 . . 117.6(3) ?
C40 N2 Sm1 . . 123.0(2) ?
C41 N2 Sm1 . . 118.2(2) ?
C3 C2 O1 . . 126.0(4) ?
C3 C2 C7 . . 119.8(3) ?
O1 C2 C7 . . 114.2(4) ?
C7 O2 C8 . . 117.9(3) ?
C10 O3 Sm1 . . 91.70(18) ?
C2 C3 C4 . . 120.5(4) ?
C2 C3 H3A . . 119.8 ?
C4 C3 H3A . . 119.8 ?
C10 O4 Sm1 . . 94.1(2) ?
C5 C4 C3 . . 120.6(4) ?
C5 C4 H4A . . 119.7 ?
C3 C4 H4A . . 119.7 ?
C22 O5 C21 . . 116.1(3) ?
C6 C5 C4 . . 118.5(3) ?
C6 C5 C9 . . 120.4(4) ?
C4 C5 C9 . . 121.0(4) ?
C27 O6 C28 . . 116.8(3) ?
C7 C6 C5 . . 121.5(4) ?
C7 C6 H6A . . 119.2 ?
C5 C6 H6A . . 119.2 ?
C30 O7 Sm1 . 2_567 158.2(2) ?
C30 O7 Sm1 . . 92.76(18) ?
Sm1 O7 Sm1 2_567 . 106.20(7) ?
O2 C7 C6 . . 125.1(4) ?
O2 C7 C2 . . 115.7(3) ?
C6 C7 C2 . . 119.1(3) ?
C30 O8 Sm1 . . 95.27(17) ?
O2 C8 H8A . . 109.5 ?
O2 C8 H8B . . 109.5 ?
H8A C8 H8B . . 109.5 ?
O2 C8 H8C . . 109.5 ?
H8A C8 H8C . . 109.5 ?
H8B C8 H8C . . 109.5 ?
C5 C9 C10 . . 114.8(3) ?
C5 C9 H9A . . 108.6 ?
C10 C9 H9A . . 108.6 ?
C5 C9 H9B . . 108.6 ?
C10 C9 H9B . . 108.6 ?
H9A C9 H9B . . 107.5 ?
C12 O9 C11 . . 116.9(4) ?
O3 C10 O4 . . 121.6(3) ?
O3 C10 C9 . . 120.9(3) ?
O4 C10 C9 . . 117.5(3) ?
O3 C10 Sm1 . . 62.13(17) ?
O4 C10 Sm1 . . 59.49(17) ?
C9 C10 Sm1 . . 177.0(2) ?
C17 O10 C18 . . 118.7(4) ?
C20 O11 Sm1 . . 135.8(2) ?
O9 C11 H11A . . 109.5 ?
O9 C11 H11B . . 109.5 ?
H11A C11 H11B . . 109.5 ?
O9 C11 H11C . . 109.5 ?
H11A C11 H11C . . 109.5 ?
H11B C11 H11C . . 109.5 ?
O9 C12 C17 . . 116.6(4) ?
O9 C12 C13 . . 124.7(4) ?
C17 C12 C13 . . 118.8(4) ?
C12 C13 C14 . . 121.0(4) ?
C12 C13 H13A . . 119.5 ?
C14 C13 H13A . . 119.5 ?
C15 C14 C13 . . 119.9(4) ?
C15 C14 H14A . . 120.1 ?
C13 C14 H14A . . 120.1 ?
C14 C15 C16 . . 120.1(4) ?
C14 C15 C19 . . 119.2(3) ?
C16 C15 C19 . . 120.7(4) ?
C15 C16 C17 . . 120.1(4) ?
C15 C16 H16A . . 120.0 ?
C17 C16 H16A . . 120.0 ?
O10 C17 C12 . . 114.7(4) ?
O10 C17 C16 . . 125.1(4) ?
C12 C17 C16 . . 120.1(4) ?
O10 C18 H18A . . 109.5 ?
O10 C18 H18B . . 109.5 ?
H18A C18 H18B . . 109.5 ?
O10 C18 H18C . . 109.5 ?
H18A C18 H18C . . 109.5 ?
H18B C18 H18C . . 109.5 ?
C20 C19 C15 . . 110.5(3) ?
C20 C19 H19A . . 109.5 ?
C15 C19 H19A . . 109.5 ?
C20 C19 H19B . . 109.5 ?
C15 C19 H19B . . 109.5 ?
H19A C19 H19B . . 108.1 ?
O11 C20 O12 . . 126.1(3) ?
O11 C20 C19 . . 117.7(3) ?
O12 C20 C19 . . 116.1(3) ?
O5 C21 H21A . . 109.5 ?
O5 C21 H21B . . 109.5 ?
H21A C21 H21B . . 109.5 ?
O5 C21 H21C . . 109.5 ?
H21A C21 H21C . . 109.5 ?
H21B C21 H21C . . 109.5 ?
C23 C22 O5 . . 125.4(3) ?
C23 C22 C27 . . 118.7(3) ?
O5 C22 C27 . . 116.0(3) ?
C22 C23 C24 . . 120.6(3) ?
C22 C23 H23A . . 119.7 ?
C24 C23 H23A . . 119.7 ?
C25 C24 C23 . . 121.6(3) ?
C25 C24 H24A . . 119.2 ?
C23 C24 H24A . . 119.2 ?
C24 C25 C26 . . 117.2(3) ?
C24 C25 C29 . . 121.7(3) ?
C26 C25 C29 . . 121.0(3) ?
C27 C26 C25 . . 121.5(3) ?
C27 C26 H26A . . 119.3 ?
C25 C26 H26A . . 119.3 ?
C26 C27 O6 . . 125.1(3) ?
C26 C27 C22 . . 120.2(3) ?
O6 C27 C22 . . 114.6(3) ?
O6 C28 H28A . . 109.5 ?
O6 C28 H28B . . 109.5 ?
H28A C28 H28B . . 109.5 ?
O6 C28 H28C . . 109.5 ?
H28A C28 H28C . . 109.5 ?
H28B C28 H28C . . 109.5 ?
C25 C29 C30 . . 117.9(3) ?
C25 C29 H29A . . 108.0 ?
C30 C29 H29A . . 108.0 ?
C25 C29 H29B . . 108.0 ?
C30 C29 H29B . . 108.0 ?
H29A C29 H29B . . 107.0 ?
O8 C30 O7 . . 121.2(3) ?
O8 C30 C29 . . 122.8(3) ?
O7 C30 C29 . . 116.0(3) ?
O8 C30 Sm1 . . 59.92(16) ?
O7 C30 Sm1 . . 61.30(16) ?
C29 C30 Sm1 . . 177.0(2) ?
N1 C31 C32 . . 122.4(4) ?
N1 C31 H31A . . 118.8 ?
C32 C31 H31A . . 118.8 ?
C33 C32 C31 . . 119.1(4) ?
C33 C32 H32A . . 120.4 ?
C31 C32 H32A . . 120.4 ?
C32 C33 C34 . . 120.2(4) ?
C32 C33 H33A . . 119.9 ?
C34 C33 H33A . . 119.9 ?
C33 C34 C42 . . 117.5(4) ?
C33 C34 C35 . . 124.2(4) ?
C42 C34 C35 . . 118.3(4) ?
C36 C35 C34 . . 122.8(4) ?
C36 C35 H35A . . 118.6 ?
C34 C35 H35A . . 118.6 ?
C35 C36 C37 . . 119.8(4) ?
C35 C36 H36A . . 120.1 ?
C37 C36 H36A . . 120.1 ?
C38 C37 C41 . . 117.7(3) ?
C38 C37 C36 . . 122.2(4) ?
C41 C37 C36 . . 120.1(4) ?
C39 C38 C37 . . 119.5(3) ?
C39 C38 H38A . . 120.3 ?
C37 C38 H38A . . 120.3 ?
C38 C39 C40 . . 119.2(4) ?
C38 C39 H39A . . 120.4 ?
C40 C39 H39A . . 120.4 ?
N2 C40 C39 . . 123.5(4) ?
N2 C40 H40A . . 118.3 ?
C39 C40 H40A . . 118.3 ?
N2 C41 C37 . . 122.5(3) ?
N2 C41 C42 . . 118.0(3) ?
C37 C41 C42 . . 119.5(3) ?
N1 C42 C34 . . 121.8(4) ?
N1 C42 C41 . . 118.9(3) ?
C34 C42 C41 . . 119.3(3) ?
C20 O12 Sm1 . 2_567 136.8(2) ?

loop_
_geom_bond_atom_site_label_1
_geom_bond_atom_site_label_2
_geom_bond_site_symmetry_2
_geom_bond_distance
_geom_bond_publ_flag
Sm1 O7 2_567 2.373(2) ?
Sm1 O12 2_567 2.397(2) ?
Sm1 O11 . 2.410(2) ?
Sm1 O4 . 2.440(2) ?
Sm1 O3 . 2.498(2) ?
Sm1 O8 . 2.537(2) ?
Sm1 O7 . 2.564(2) ?
Sm1 N1 . 2.590(3) ?
Sm1 N2 . 2.655(3) ?
Sm1 C10 . 2.825(3) ?
Sm1 C30 . 2.919(3) ?
Sm1 Sm1 2_567 3.9495(3) ?
N1 C31 . 1.318(5) ?
N1 C42 . 1.360(5) ?
O1 C2 . 1.370(4) ?
O1 C1 . 1.411(6) ?
C1 H1A . 0.9600 ?
C1 H1B . 0.9600 ?
C1 H1C . 0.9600 ?
N2 C40 . 1.319(4) ?
N2 C41 . 1.352(4) ?
C2 C3 . 1.360(6) ?
C2 C7 . 1.396(5) ?
O2 C7 . 1.369(4) ?
O2 C8 . 1.418(6) ?
O3 C10 . 1.246(4) ?
C3 C4 . 1.388(5) ?
C3 H3A . 0.9300 ?
O4 C10 . 1.258(4) ?
C4 C5 . 1.379(5) ?
C4 H4A . 0.9300 ?
O5 C22 . 1.363(4) ?
O5 C21 . 1.420(4) ?
C5 C6 . 1.379(5) ?
C5 C9 . 1.506(5) ?
O6 C27 . 1.372(4) ?
O6 C28 . 1.406(5) ?
C6 C7 . 1.378(5) ?
C6 H6A . 0.9300 ?
O7 C30 . 1.279(3) ?
O7 Sm1 2_567 2.3731(19) ?
O8 C30 . 1.230(4) ?
C8 H8A . 0.9600 ?
C8 H8B . 0.9600 ?
C8 H8C . 0.9600 ?
C9 C10 . 1.518(5) ?
C9 H9A . 0.9700 ?
C9 H9B . 0.9700 ?
O9 C12 . 1.345(5) ?
O9 C11 . 1.422(6) ?
O10 C17 . 1.377(5) ?
O10 C18 . 1.387(6) ?
O11 C20 . 1.255(4) ?
C11 H11A . 0.9600 ?
C11 H11B . 0.9600 ?
C11 H11C . 0.9600 ?
C12 C17 . 1.381(6) ?
C12 C13 . 1.391(5) ?
C13 C14 . 1.392(6) ?
C13 H13A . 0.9300 ?
C14 C15 . 1.372(5) ?
C14 H14A . 0.9300 ?
C15 C16 . 1.380(5) ?
C15 C19 . 1.525(5) ?
C16 C17 . 1.407(6) ?
C16 H16A . 0.9300 ?
C18 H18A . 0.9600 ?
C18 H18B . 0.9600 ?
C18 H18C . 0.9600 ?
C19 C20 . 1.524(4) ?
C19 H19A . 0.9700 ?
C19 H19B . 0.9700 ?
C20 O12 . 1.257(4) ?
C21 H21A . 0.9600 ?
C21 H21B . 0.9600 ?
C21 H21C . 0.9600 ?
C22 C23 . 1.360(5) ?
C22 C27 . 1.409(4) ?
C23 C24 . 1.386(5) ?
C23 H23A . 0.9300 ?
C24 C25 . 1.381(5) ?
C24 H24A . 0.9300 ?
C25 C26 . 1.397(4) ?
C25 C29 . 1.507(4) ?
C26 C27 . 1.364(4) ?
C26 H26A . 0.9300 ?
C28 H28A . 0.9600 ?
C28 H28B . 0.9600 ?
C28 H28C . 0.9600 ?
C29 C30 . 1.512(5) ?
C29 H29A . 0.9700 ?
C29 H29B . 0.9700 ?
C31 C32 . 1.399(6) ?
C31 H31A . 0.9300 ?
C32 C33 . 1.361(7) ?
C32 H32A . 0.9300 ?
C33 C34 . 1.390(7) ?
C33 H33A . 0.9300 ?
C34 C42 . 1.407(4) ?
C34 C35 . 1.443(7) ?
C35 C36 . 1.336(7) ?
C35 H35A . 0.9300 ?
C36 C37 . 1.421(6) ?
C36 H36A . 0.9300 ?
C37 C38 . 1.394(6) ?
C37 C41 . 1.415(5) ?
C38 C39 . 1.351(6) ?
C38 H38A . 0.9300 ?
C39 C40 . 1.405(5) ?
C39 H39A . 0.9300 ?
C40 H40A . 0.9300 ?
C41 C42 . 1.438(5) ?
O12 Sm1 2_567 2.397(2) ?

loop_
_geom_hbond_atom_site_label_D
_geom_hbond_atom_site_label_H
_geom_hbond_atom_site_label_A
_geom_hbond_site_symmetry_A
_geom_hbond_distance_DH
_geom_hbond_distance_HA
_geom_hbond_distance_DA
_geom_hbond_angle_DHA
C1 H1A O5 1_546 0.96 2.54 3.323(5) 139.0
C21 H21C O4 1_565 0.96 2.36 3.274(5) 160.0
C23 H23A O4 1_565 0.93 2.52 3.404(4) 159.5
C31 H31A O3 . 0.93 2.55 3.040(5) 113.0

loop_
_geom_torsion_atom_site_label_1
_geom_torsion_atom_site_label_2
_geom_torsion_atom_site_label_3
_geom_torsion_atom_site_label_4
_geom_torsion_site_symmetry_1
_geom_torsion_site_symmetry_2
_geom_torsion_site_symmetry_3
_geom_torsion_site_symmetry_4
_geom_torsion
_geom_torsion_publ_flag
O7 Sm1 N1 C31 2_567 . . . 14.7(4) ?
O12 Sm1 N1 C31 2_567 . . . 166.7(3) ?
O11 Sm1 N1 C31 . . . . -33.7(3) ?
O4 Sm1 N1 C31 . . . . 97.4(3) ?
O3 Sm1 N1 C31 . . . . 45.7(3) ?
O8 Sm1 N1 C31 . . . . -113.7(3) ?
O7 Sm1 N1 C31 . . . . -93.3(3) ?
N2 Sm1 N1 C31 . . . . 176.4(3) ?
C10 Sm1 N1 C31 . . . . 72.1(3) ?
C30 Sm1 N1 C31 . . . . -104.6(3) ?
Sm1 Sm1 N1 C31 2_567 . . . -54.2(3) ?
O7 Sm1 N1 C42 2_567 . . . -174.3(2) ?
O12 Sm1 N1 C42 2_567 . . . -22.3(3) ?
O11 Sm1 N1 C42 . . . . 137.3(2) ?
O4 Sm1 N1 C42 . . . . -91.6(2) ?
O3 Sm1 N1 C42 . . . . -143.3(2) ?
O8 Sm1 N1 C42 . . . . 57.4(2) ?
O7 Sm1 N1 C42 . . . . 77.8(2) ?
N2 Sm1 N1 C42 . . . . -12.6(2) ?
C10 Sm1 N1 C42 . . . . -116.8(2) ?
C30 Sm1 N1 C42 . . . . 66.5(2) ?
Sm1 Sm1 N1 C42 2_567 . . . 116.8(2) ?
O7 Sm1 N2 C40 2_567 . . . -23.7(3) ?
O12 Sm1 N2 C40 2_567 . . . -6.7(3) ?
O11 Sm1 N2 C40 . . . . 137.8(2) ?
O4 Sm1 N2 C40 . . . . -88.6(3) ?
O3 Sm1 N2 C40 . . . . -128.4(3) ?
O8 Sm1 N2 C40 . . . . 93.3(3) ?
O7 Sm1 N2 C40 . . . . 59.7(3) ?
N1 Sm1 N2 C40 . . . . 179.8(3) ?
C10 Sm1 N2 C40 . . . . -107.8(3) ?
C30 Sm1 N2 C40 . . . . 76.3(3) ?
Sm1 Sm1 N2 C40 2_567 . . . 36.2(3) ?
O7 Sm1 N2 C41 2_567 . . . 169.52(19) ?
O12 Sm1 N2 C41 2_567 . . . -173.5(2) ?
O11 Sm1 N2 C41 . . . . -29.0(3) ?
O4 Sm1 N2 C41 . . . . 104.6(2) ?
O3 Sm1 N2 C41 . . . . 64.9(2) ?
O8 Sm1 N2 C41 . . . . -73.5(2) ?
O7 Sm1 N2 C41 . . . . -107.1(2) ?
N1 Sm1 N2 C41 . . . . 13.1(2) ?
C10 Sm1 N2 C41 . . . . 85.4(2) ?
C30 Sm1 N2 C41 . . . . -90.5(2) ?
Sm1 Sm1 N2 C41 2_567 . . . -130.55(19) ?
C1 O1 C2 C3 . . . . 3.9(6) ?
C1 O1 C2 C7 . . . . -175.5(4) ?
O7 Sm1 O3 C10 2_567 . . . -99.26(19) ?
O12 Sm1 O3 C10 2_567 . . . -37.5(2) ?
O11 Sm1 O3 C10 . . . . -176.9(2) ?
O4 Sm1 O3 C10 . . . . 0.05(18) ?
O8 Sm1 O3 C10 . . . . 133.44(19) ?
O7 Sm1 O3 C10 . . . . -140.09(18) ?
N1 Sm1 O3 C10 . . . . 99.6(2) ?
N2 Sm1 O3 C10 . . . . 52.2(2) ?
C30 Sm1 O3 C10 . . . . 176.40(16) ?
Sm1 Sm1 O3 C10 2_567 . . . -116.03(18) ?
O1 C2 C3 C4 . . . . -177.7(4) ?
C7 C2 C3 C4 . . . . 1.7(6) ?
O7 Sm1 O4 C10 2_567 . . . 73.2(2) ?
O12 Sm1 O4 C10 2_567 . . . 149.1(2) ?
O11 Sm1 O4 C10 . . . . 3.9(2) ?
O3 Sm1 O4 C10 . . . . -0.05(18) ?
O8 Sm1 O4 C10 . . . . -129.52(19) ?
O7 Sm1 O4 C10 . . . . 127.8(2) ?
N1 Sm1 O4 C10 . . . . -69.6(2) ?
N2 Sm1 O4 C10 . . . . -132.5(2) ?
C30 Sm1 O4 C10 . . . . -175.27(18) ?
Sm1 Sm1 O4 C10 2_567 . . . 92.2(2) ?
C2 C3 C4 C5 . . . . -0.8(6) ?
C3 C4 C5 C6 . . . . -0.8(6) ?
C3 C4 C5 C9 . . . . -179.2(4) ?
C4 C5 C6 C7 . . . . 1.5(5) ?
C9 C5 C6 C7 . . . . 179.9(3) ?
O7 Sm1 O7 C30 2_567 . . . -169.2(2) ?
O12 Sm1 O7 C30 2_567 . . . 110.65(18) ?
O11 Sm1 O7 C30 . . . . -89.85(18) ?
O4 Sm1 O7 C30 . . . . 132.80(19) ?
O3 Sm1 O7 C30 . . . . -127.81(17) ?
O8 Sm1 O7 C30 . . . . -0.31(16) ?
N1 Sm1 O7 C30 . . . . -26.3(2) ?
N2 Sm1 O7 C30 . . . . 40.59(18) ?
C10 Sm1 O7 C30 . . . . -170.29(18) ?
Sm1 Sm1 O7 C30 2_567 . . . -169.2(2) ?
O7 Sm1 O7 Sm1 2_567 . . 2_567 0.0 ?
O12 Sm1 O7 Sm1 2_567 . . 2_567 -80.20(9) ?
O11 Sm1 O7 Sm1 . . . 2_567 79.30(9) ?
O4 Sm1 O7 Sm1 . . . 2_567 -58.05(17) ?
O3 Sm1 O7 Sm1 . . . 2_567 41.34(14) ?
O8 Sm1 O7 Sm1 . . . 2_567 168.84(13) ?
N1 Sm1 O7 Sm1 . . . 2_567 142.90(9) ?
N2 Sm1 O7 Sm1 . . . 2_567 -150.26(9) ?
C10 Sm1 O7 Sm1 . . . 2_567 -1.1(2) ?
C30 Sm1 O7 Sm1 . . . 2_567 169.2(2) ?
C8 O2 C7 C6 . . . . 9.9(6) ?
C8 O2 C7 C2 . . . . -172.0(4) ?
C5 C6 C7 O2 . . . . 177.4(3) ?
C5 C6 C7 C2 . . . . -0.7(5) ?
C3 C2 C7 O2 . . . . -179.2(4) ?
O1 C2 C7 O2 . . . . 0.2(5) ?
C3 C2 C7 C6 . . . . -0.9(6) ?
O1 C2 C7 C6 . . . . 178.5(3) ?
O7 Sm1 O8 C30 2_567 . . . 13.2(2) ?
O12 Sm1 O8 C30 2_567 . . . -62.17(19) ?
O11 Sm1 O8 C30 . . . . 75.94(19) ?
O4 Sm1 O8 C30 . . . . -139.16(19) ?
O3 Sm1 O8 C30 . . . . 125.36(19) ?
O7 Sm1 O8 C30 . . . . 0.33(17) ?
N1 Sm1 O8 C30 . . . . 158.3(2) ?
N2 Sm1 O8 C30 . . . . -135.9(2) ?
C10 Sm1 O8 C30 . . . . 170.97(18) ?
Sm1 Sm1 O8 C30 2_567 . . . 6.76(18) ?
C6 C5 C9 C10 . . . . -105.2(4) ?
C4 C5 C9 C10 . . . . 73.1(5) ?
Sm1 O3 C10 O4 . . . . -0.1(3) ?
Sm1 O3 C10 C9 . . . . -179.7(3) ?
Sm1 O4 C10 O3 . . . . 0.1(3) ?
Sm1 O4 C10 C9 . . . . 179.7(3) ?
C5 C9 C10 O3 . . . . -10.5(5) ?
C5 C9 C10 O4 . . . . 169.9(3) ?
O7 Sm1 C10 O3 2_567 . . . 75.53(19) ?
O12 Sm1 C10 O3 2_567 . . . 148.96(18) ?
O11 Sm1 C10 O3 . . . . 3.1(2) ?
O4 Sm1 C10 O3 . . . . -179.9(3) ?
O8 Sm1 C10 O3 . . . . -85.9(3) ?
O7 Sm1 C10 O3 . . . . 76.6(3) ?
N1 Sm1 C10 O3 . . . . -73.20(19) ?
N2 Sm1 C10 O3 . . . . -133.32(19) ?
Sm1 Sm1 C10 O3 2_567 . . . 75.88(19) ?
O7 Sm1 C10 O4 2_567 . . . -104.6(2) ?
O12 Sm1 C10 O4 2_567 . . . -31.1(2) ?
O11 Sm1 C10 O4 . . . . -176.9(2) ?
O3 Sm1 C10 O4 . . . . 179.9(3) ?
O8 Sm1 C10 O4 . . . . 94.0(3) ?
O7 Sm1 C10 O4 . . . . -103.4(3) ?
N1 Sm1 C10 O4 . . . . 106.7(2) ?
N2 Sm1 C10 O4 . . . . 46.6(2) ?
Sm1 Sm1 C10 O4 2_567 . . . -104.2(2) ?
O7 Sm1 O11 C20 2_567 . . . 21.9(3) ?
O12 Sm1 O11 C20 2_567 . . . -26.2(3) ?
O4 Sm1 O11 C20 . . . . 97.4(3) ?
O3 Sm1 O11 C20 . . . . 100.6(3) ?
O8 Sm1 O11 C20 . . . . -108.1(3) ?
O7 Sm1 O11 C20 . . . . -55.7(3) ?
N1 Sm1 O11 C20 . . . . 173.8(3) ?
N2 Sm1 O11 C20 . . . . -149.0(3) ?
C10 Sm1 O11 C20 . . . . 99.2(3) ?
C30 Sm1 O11 C20 . . . . -82.9(3) ?
Sm1 Sm1 O11 C20 2_567 . . . -18.2(3) ?
C11 O9 C12 C17 . . . . 177.4(4) ?
C11 O9 C12 C13 . . . . -1.9(7) ?
O9 C12 C13 C14 . . . . 179.7(4) ?
C17 C12 C13 C14 . . . . 0.5(7) ?
C12 C13 C14 C15 . . . . 0.0(7) ?
C13 C14 C15 C16 . . . . -1.0(6) ?
C13 C14 C15 C19 . . . . -179.7(3) ?
C14 C15 C16 C17 . . . . 1.5(6) ?
C19 C15 C16 C17 . . . . -179.8(3) ?
C18 O10 C17 C12 . . . . -172.9(5) ?
C18 O10 C17 C16 . . . . 6.1(7) ?
O9 C12 C17 O10 . . . . -0.2(6) ?
C13 C12 C17 O10 . . . . 179.1(4) ?
O9 C12 C17 C16 . . . . -179.3(4) ?
C13 C12 C17 C16 . . . . 0.0(6) ?
C15 C16 C17 O10 . . . . 180.0(4) ?
C15 C16 C17 C12 . . . . -1.0(6) ?
C14 C15 C19 C20 . . . . -49.5(5) ?
C16 C15 C19 C20 . . . . 131.7(4) ?
Sm1 O11 C20 O12 . . . . 25.7(5) ?
Sm1 O11 C20 C19 . . . . -152.8(2) ?
C15 C19 C20 O11 . . . . 105.0(4) ?
C15 C19 C20 O12 . . . . -73.7(4) ?
C21 O5 C22 C23 . . . . 17.6(5) ?
C21 O5 C22 C27 . . . . -162.3(3) ?
O5 C22 C23 C24 . . . . -177.4(3) ?
C27 C22 C23 C24 . . . . 2.6(5) ?
C22 C23 C24 C25 . . . . 1.6(6) ?
C23 C24 C25 C26 . . . . -5.1(6) ?
C23 C24 C25 C29 . . . . 172.1(4) ?
C24 C25 C26 C27 . . . . 4.5(5) ?
C29 C25 C26 C27 . . . . -172.8(3) ?
C25 C26 C27 O6 . . . . 179.1(3) ?
C25 C26 C27 C22 . . . . -0.4(5) ?
C28 O6 C27 C26 . . . . 15.4(6) ?
C28 O6 C27 C22 . . . . -165.0(4) ?
C23 C22 C27 C26 . . . . -3.2(5) ?
O5 C22 C27 C26 . . . . 176.8(3) ?
C23 C22 C27 O6 . . . . 177.2(3) ?
O5 C22 C27 O6 . . . . -2.8(4) ?
C24 C25 C29 C30 . . . . 125.6(4) ?
C26 C25 C29 C30 . . . . -57.3(5) ?
Sm1 O8 C30 O7 . . . . -0.6(3) ?
Sm1 O8 C30 C29 . . . . 178.4(3) ?
Sm1 O7 C30 O8 2_567 . . . -150.3(4) ?
Sm1 O7 C30 O8 . . . . 0.6(3) ?
Sm1 O7 C30 C29 2_567 . . . 30.7(7) ?
Sm1 O7 C30 C29 . . . . -178.5(3) ?
Sm1 O7 C30 Sm1 2_567 . . . -150.8(5) ?
C25 C29 C30 O8 . . . . -6.2(5) ?
C25 C29 C30 O7 . . . . 172.8(3) ?
O7 Sm1 C30 O8 2_567 . . . -168.86(18) ?
O12 Sm1 C30 O8 2_567 . . . 116.95(19) ?
O11 Sm1 C30 O8 . . . . -97.69(19) ?
O4 Sm1 C30 O8 . . . . 81.6(3) ?
O3 Sm1 C30 O8 . . . . -90.8(2) ?
O7 Sm1 C30 O8 . . . . -179.4(3) ?
N1 Sm1 C30 O8 . . . . -21.4(2) ?
N2 Sm1 C30 O8 . . . . 39.73(19) ?
Sm1 Sm1 C30 O8 2_567 . . . -172.3(2) ?
O7 Sm1 C30 O7 2_567 . . . 10.6(2) ?
O12 Sm1 C30 O7 2_567 . . . -63.63(17) ?
O11 Sm1 C30 O7 . . . . 81.73(17) ?
O4 Sm1 C30 O7 . . . . -99.0(3) ?
O3 Sm1 C30 O7 . . . . 88.6(2) ?
O8 Sm1 C30 O7 . . . . 179.4(3) ?
N1 Sm1 C30 O7 . . . . 157.99(17) ?
N2 Sm1 C30 O7 . . . . -140.85(17) ?
Sm1 Sm1 C30 O7 2_567 . . . 7.14(14) ?
C42 N1 C31 C32 . . . . -1.0(6) ?
Sm1 N1 C31 C32 . . . . 170.1(3) ?
N1 C31 C32 C33 . . . . -1.5(6) ?
C31 C32 C33 C34 . . . . 1.5(6) ?
C32 C33 C34 C42 . . . . 0.8(6) ?
C32 C33 C34 C35 . . . . -179.0(4) ?
C33 C34 C35 C36 . . . . -177.7(4) ?
C42 C34 C35 C36 . . . . 2.5(6) ?
C34 C35 C36 C37 . . . . 0.9(6) ?
C35 C36 C37 C38 . . . . 176.8(4) ?
C35 C36 C37 C41 . . . . -3.8(6) ?
C41 C37 C38 C39 . . . . -2.6(5) ?
C36 C37 C38 C39 . . . . 176.9(3) ?
C37 C38 C39 C40 . . . . 1.0(6) ?
C41 N2 C40 C39 . . . . -1.5(5) ?
Sm1 N2 C40 C39 . . . . -168.4(3) ?
C38 C39 C40 N2 . . . . 1.2(6) ?
C40 N2 C41 C37 . . . . -0.3(5) ?
Sm1 N2 C41 C37 . . . . 167.2(2) ?
C40 N2 C41 C42 . . . . 179.5(3) ?
Sm1 N2 C41 C42 . . . . -13.0(4) ?
C38 C37 C41 N2 . . . . 2.3(5) ?
C36 C37 C41 N2 . . . . -177.2(3) ?
C38 C37 C41 C42 . . . . -177.4(3) ?
C36 C37 C41 C42 . . . . 3.1(5) ?
C31 N1 C42 C34 . . . . 3.5(5) ?
Sm1 N1 C42 C34 . . . . -167.7(2) ?
C31 N1 C42 C41 . . . . -176.9(3) ?
Sm1 N1 C42 C41 . . . . 11.9(4) ?
C33 C34 C42 N1 . . . . -3.4(5) ?
C35 C34 C42 N1 . . . . 176.4(3) ?
C33 C34 C42 C41 . . . . 177.1(3) ?
C35 C34 C42 C41 . . . . -3.1(5) ?
N2 C41 C42 N1 . . . . 1.1(4) ?
C37 C41 C42 N1 . . . . -179.1(3) ?
N2 C41 C42 C34 . . . . -179.4(3) ?
C37 C41 C42 C34 . . . . 0.4(5) ?
O11 C20 O12 Sm1 . . . 2_567 -12.2(6) ?
C19 C20 O12 Sm1 . . . 2_567 166.3(2) ?
